data_2001363
loop_
_publ_author_name
'Yamase, T.'
'Ozeki, T.'

_publ_section_title
;
 Structure of K~3~Na~4~H~2~[GdW~10~O~36~].21H~2~O
;
_journal_issue 9
_journal_name_full 'Acta Crystallographica Section C'
_journal_page_first 1577
_journal_page_last 1580
_journal_paper_doi 10.1107/S0108270193003300
_journal_volume 49
_journal_year 1993
_chemical_formula_moiety 'W10 Gd1 K3 Na4 O57 H44'
_chemical_formula_structural 'K3 Na4 H2 [Gd W10 O36].21H2O'
_chemical_formula_sum 'Gd H44 K3 Na4 O57 W10'
_chemical_formula_weight 3161.3
_chemical_name_common
;
Tripotassium Tetrasodium Digydrogen Decatungstogadolinate 21 Hydrate
;
_chemical_name_systematic
;
 ?
;
_space_group_IT_number 14
_symmetry_cell_setting monoclinic
_symmetry_space_group_name_Hall '-P 2yn'
_symmetry_space_group_name_H-M 'P 1 21/n 1'
_cell_angle_alpha 90
_cell_angle_beta 96.360(10)
_cell_angle_gamma 90
_cell_formula_units_Z 4
_cell_length_a 29.920(5)
_cell_length_b 16.103(5)
_cell_length_c 11.449(3)
_cell_measurement_reflns_used 25
_cell_measurement_temperature 298.15
_cell_measurement_theta_max 12.5
_cell_measurement_theta_min 10.0
_cell_volume 5482(2)
_computing_data_collection 'RCRYSTAN (Rigaku Corporation, 1985)'
_computing_data_reduction ' TEXSAN  (Molecular Structure Corporation, 1989)'
_computing_molecular_graphics 'ORTEP II (Johnson, 1976)'
_computing_structure_refinement TEXSANLS
_computing_structure_solution
;
Coordinates for Tb and W atoms in the isomorphous
K~3~Na~4~H~2~[TbW~10~O~36~].20H~2~O crystal were used as the initial
coordinates for Gd and W, respectively
;
_diffrn_ambient_temperature 298.15
_diffrn_measurement_device 'Rigaku AFC-5S'
_diffrn_measurement_method \w/2\q
_diffrn_radiation_monochromator graphite
_diffrn_radiation_source 'X-ray tube'
_diffrn_radiation_type 'Mo K\a'
_diffrn_radiation_wavelength 0.71069
_diffrn_reflns_av_R_equivalents 0.0654866
_diffrn_reflns_av_sigmaI/netI 0.0896
_diffrn_reflns_limit_h_max 38
_diffrn_reflns_limit_h_min -38
_diffrn_reflns_limit_k_max 20
_diffrn_reflns_limit_k_min 0
_diffrn_reflns_limit_l_max 14
_diffrn_reflns_limit_l_min 0
_diffrn_reflns_number 13954
_diffrn_reflns_theta_max 27.5
_diffrn_reflns_theta_min 2.5
_diffrn_standards_decay_% -3.1
_diffrn_standards_interval_count 100
_diffrn_standards_number 3
_exptl_absorpt_coefficient_mu 22.92
_exptl_absorpt_correction_T_max 1.0000
_exptl_absorpt_correction_T_min 0.7582
_exptl_absorpt_correction_type 'empirical via \y scans (North, Phillips, & Mathews)'
_exptl_crystal_colour colorless
_exptl_crystal_density_diffrn 3.83
_exptl_crystal_description pillar
_exptl_crystal_F_000 5620
_exptl_crystal_size_max 0.25
_exptl_crystal_size_mid 0.1
_exptl_crystal_size_min 0.1
_refine_diff_density_max 2.79
_refine_diff_density_min -3.18
_refine_ls_goodness_of_fit_obs 2.152
_refine_ls_hydrogen_treatment noref
_refine_ls_matrix_type full
_refine_ls_number_constraints 0
_refine_ls_number_parameters 391
_refine_ls_number_reflns 6512
_refine_ls_number_restraints 0
_refine_ls_R_factor_obs 0.0585
_refine_ls_shift/esd_max 0.875
_refine_ls_shift/esd_mean 0.016
_refine_ls_structure_factor_coef F
_refine_ls_weighting_details w=1/\s^2^(F~obs~)
_refine_ls_weighting_scheme calc
_refine_ls_wR_factor_obs 0.0519
_reflns_number_observed 6514
_reflns_number_total 13036
_reflns_observed_criterion I>3\s(I)
_cod_data_source_file as1055.cif
_cod_data_source_block as1055_structure_1_of_1
_cod_depositor_comments
;
The following automatic conversions were performed:

'_atom_site_thermal_displace_type' tag value 'Uij' was replaced with
'Uani' value 18 times.

Automatic conversion script
Id: cif_fix_values 1646 2011-03-28 12:23:43Z adriana 

The following automatic conversions were performed:

'_refine_ls_weighting_scheme' value 'w=1/\s^2^(F~obs~)' was changed
to 'calc'. New tag '_refine_ls_weighting_details' was created. The
value of the new tag was set to 'w=1/\s^2^(F~obs~)'.

Automatic conversion script
Id: cif_fix_values 3143 2015-03-26 13:38:13Z robertas 
;
_cod_original_cell_volume 5482(4)
_cod_original_sg_symbol_H-M 'P 21/n '
_cod_original_formula_sum 'H44 Gd1 K3 Na4 O57 W10'
_cod_database_code 2001363

loop_
_symmetry_equiv_pos_as_xyz
'    +x,     +y,     +z'
'+1/2-x, +1/2+y, +1/2-z'
'    -x,     -y,     -z'
'+1/2+x, +1/2-y, +1/2+z'

loop_
_atom_site_aniso_label
_atom_site_aniso_U_11
_atom_site_aniso_U_22
_atom_site_aniso_U_33
_atom_site_aniso_U_12
_atom_site_aniso_U_13
_atom_site_aniso_U_23
_atom_site_aniso_type_symbol
W0 0.0148(7) 0.0271(8) 0.0331(9) 0.0016(6) 0.0006(6) -0.0025(7) W
W1 0.0196(8) 0.0211(8) 0.0254(9) -0.0008(6) 0.0034(6) 0.0026(7) W
W2 0.0197(8) 0.0198(7) 0.0235(8) 0.0011(6) 0.0008(6) -0.0031(6) W
W3 0.0207(7) 0.0190(8) 0.0225(8) 0.0017(6) -0.0031(6) 0.0025(6) W
W4 0.0209(8) 0.0193(8) 0.0235(8) -0.0003(6) -0.0018(6) -0.0039(6) W
W5 0.0147(7) 0.0235(8) 0.0284(8) 0.0006(6) -0.0007(6) 0.0024(7) W
W6 0.0207(7) 0.0221(8) 0.0191(7) -0.0005(6) -0.0014(6) 0.0012(7) W
W7 0.0194(8) 0.0171(7) 0.0243(8) 0.0017(6) 0.0001(6) 0.0008(7) W
W8 0.0193(7) 0.0223(8) 0.0207(7) 0.0038(6) 0.0016(6) 0.0017(7) W
W9 0.0200(7) 0.0165(7) 0.0262(8) 0.0000(6) -0.0008(6) -0.0001(7) W
Gd 0.0180(8) 0.0176(9) 0.0186(8) 0.0010(7) -0.0011(6) 0.0005(7) Gd
K1 0.043(6) 0.040(5) 0.034(5) 0.011(4) 0.002(4) 0.006(4) K
K2 0.046(6) 0.027(5) 0.042(6) -0.005(4) 0.003(4) 0.008(4) K
K3 0.028(5) 0.036(5) 0.046(6) -0.003(4) -0.001(4) -0.007(4) K
Na1 0.041(9) 0.035(9) 0.030(9) -0.005(8) 0.006(7) -0.006(7) Na
Na2 0.019(8) 0.050(10) 0.080(10) 0.013(8) -0.001(8) 0.000(10) Na
Na3 0.050(10) 0.025(9) 0.036(9) 0.002(7) 0.007(8) -0.001(7) Na
Na4 0.060(10) 0.11(2) 0.030(10) 0.010(10) 0.003(9) -0.010(10) Na

loop_
_atom_site_label
_atom_site_fract_x
_atom_site_fract_y
_atom_site_fract_z
_atom_site_U_iso_or_equiv
_atom_site_thermal_displace_type
_atom_site_calc_flag
_atom_site_calc_attached_atom
_atom_site_type_symbol
W0 0.58803(5) 0.20500(10) 0.45880(10) 0.0252 Uani ? ? W
W1 0.66490(5) 0.08776(9) 0.61780(10) 0.0220 Uani ? ? W
W2 0.67229(5) 0.28896(9) 0.63490(10) 0.0211 Uani ? ? W
W3 0.67210(5) 0.30176(9) 0.35140(10) 0.0211 Uani ? ? W
W4 0.66540(5) 0.09982(9) 0.33430(10) 0.0216 Uani ? ? W
W5 0.95575(4) 0.17340(10) 0.58160(10) 0.0224 Uani ? ? W
W6 0.87282(5) 0.17274(9) 0.75280(10) 0.0209 Uani ? ? W
W7 0.87302(5) 0.03392(9) 0.54390(10) 0.0204 Uani ? ? W
W8 0.87665(4) 0.18110(10) 0.34960(10) 0.0208 Uani ? ? W
W9 0.87705(5) 0.32090(9) 0.55850(10) 0.0212 Uani ? ? W
Gd 0.77270(5) 0.18320(10) 0.51430(10) 0.0183 Uani ? ? Gd
K1 0.7800(3) -0.0044(6) 0.7405(8) 0.0392 Uani ? ? K
K2 0.7944(3) 0.3740(5) 0.2870(8) 0.0388 Uani ? ? K
K3 0.9222(3) -0.0684(5) 0.2928(8) 0.0370 Uani ? ? K
Na1 0.2591(5) 0.2078(9) 0.4800(10) 0.0352 Uani ? ? Na
Na2 0.6224(5) 0.1860(10) 0.9110(10) 0.0524 Uani ? ? Na
Na3 0.7514(5) 0.0770(9) 0.0250(10) 0.0354 Uani ? ? Na
Na4 0.9976(6) 0.0650(10) 0.1250(10) 0.0674 Uani ? ? Na
O1 0.5293(8) 0.214(2) 0.446(2) 0.037(7) Uiso ? ? O
O2 0.6014(8) 0.117(2) 0.574(2) 0.034(7) Uiso ? ? O
O3 0.6046(8) 0.2820(10) 0.591(2) 0.027(6) Uiso ? ? O
O4 0.6088(7) 0.2880(10) 0.362(2) 0.022(5) Uiso ? ? O
O5 0.6040(8) 0.1280(10) 0.345(2) 0.028(6) Uiso ? ? O
O6 0.6602(8) 0.0070(10) 0.717(2) 0.027(6) Uiso ? ? O
O7 0.6701(8) 0.3620(10) 0.750(2) 0.028(6) Uiso ? ? O
O8 0.6708(8) 0.3810(10) 0.245(2) 0.028(6) Uiso ? ? O
O9 0.6588(8) 0.0260(10) 0.219(2) 0.030(6) Uiso ? ? O
O10 0.6624(7) 0.1850(10) 0.721(2) 0.019(5) Uiso ? ? O
O11 0.6704(7) 0.3610(10) 0.496(2) 0.016(5) Uiso ? ? O
O12 0.6641(8) 0.203(2) 0.245(2) 0.030(6) Uiso ? ? O
O13 0.6554(8) 0.026(2) 0.466(2) 0.033(6) Uiso ? ? O
O14 0.6641(7) 0.1990(10) 0.484(2) 0.026(6) Uiso ? ? O
O15 0.7248(7) 0.0960(10) 0.617(2) 0.021(5) Uiso ? ? O
O16 0.7307(7) 0.2700(10) 0.629(2) 0.016(5) Uiso ? ? O
O17 0.7310(7) 0.2840(10) 0.383(2) 0.022(5) Uiso ? ? O
O18 0.7249(8) 0.1060(10) 0.361(2) 0.028(6) Uiso ? ? O
O19 0.8155(7) 0.1680(10) 0.712(2) 0.022(5) Uiso ? ? O
O20 0.8144(7) 0.0510(10) 0.523(2) 0.019(5) Uiso ? ? O
O21 0.8175(7) 0.1870(10) 0.354(2) 0.021(5) Uiso ? ? O
O22 0.8177(7) 0.3080(10) 0.542(2) 0.021(5) Uiso ? ? O
O23 0.8763(8) 0.168(2) 0.910(2) 0.035(6) Uiso ? ? O
O24 0.8811(9) -0.073(2) 0.530(2) 0.037(7) Uiso ? ? O
O25 0.8846(9) 0.186(2) 0.198(2) 0.054(8) Uiso ? ? O
O26 0.8841(8) 0.4260(10) 0.566(2) 0.028(6) Uiso ? ? O
O27 0.8767(8) 0.0560(10) 0.714(2) 0.029(6) Uiso ? ? O
O28 0.8792(7) 0.0630(10) 0.381(2) 0.020(5) Uiso ? ? O
O29 0.8835(8) 0.298(2) 0.393(2) 0.032(6) Uiso ? ? O
O30 0.8802(8) 0.287(2) 0.725(2) 0.039(7) Uiso ? ? O
O31 0.8786(8) 0.175(2) 0.555(2) 0.033(6) Uiso ? ? O
O32 0.9361(8) 0.166(2) 0.741(2) 0.031(6) Uiso ? ? O
O33 0.9397(8) 0.0580(10) 0.567(2) 0.029(6) Uiso ? ? O
O34 0.9429(7) 0.181(2) 0.408(2) 0.032(6) Uiso ? ? O
O35 0.9401(8) 0.2910(10) 0.578(2) 0.028(6) Uiso ? ? O
O36 1.0148(8) 0.169(2) 0.600(2) 0.032(6) Uiso ? ? O
O37 0.7492(7) 0.1650(10) 0.871(2) 0.026(6) Uiso ? ? O
O38 0.2559(8) 0.069(2) 0.546(2) 0.035(7) Uiso ? ? O
O39 0.7545(8) 0.204(2) 0.150(2) 0.036(6) Uiso ? ? O
O40 0.7654(8) 0.006(2) 0.215(2) 0.037(7) Uiso ? ? O
O41 0.2590(9) 0.057(2) 0.057(2) 0.040(7) Uiso ? ? O
O42 0.0769(8) 0.047(2) 0.124(2) 0.036(7) Uiso ? ? O
O43 0.0029(9) 0.097(2) 0.895(2) 0.037(7) Uiso ? ? O
O44 0.6690(10) 0.075(2) 0.991(3) 0.048(8) Uiso ? ? O
O45 0.2836(9) 0.141(2) 0.317(2) 0.047(8) Uiso ? ? O
O46 0.9930(10) 0.042(2) 0.326(3) 0.054(9) Uiso ? ? O
O47 0.9200(10) 0.033(2) 0.102(2) 0.055(9) Uiso ? ? O
O48 0.1750(10) 0.213(2) 0.492(2) 0.049(8) Uiso ? ? O
O49 0.8180(10) 0.034(2) 0.976(2) 0.053(8) Uiso ? ? O
O50 0.0740(10) 0.210(2) 0.318(2) 0.058(9) Uiso ? ? O
O51 0.5820(10) 0.210(2) 0.084(3) 0.070(10) Uiso ? ? O
O52 0.3360(10) 0.188(2) 0.574(2) 0.070(10) Uiso ? ? O
O53 0.9630(10) 0.226(3) 0.091(4) 0.12(2) Uiso ? ? O
O54 0.4960(10) 0.210(2) 0.820(3) 0.070(10) Uiso ? ? O
O55 0.508(2) 0.095(3) 1.029(5) 0.17(2) Uiso ? ? O
O56 0.573(2) 0.073(3) 0.838(4) 0.13(2) Uiso ? ? O
O57 0.486(2) 0.051(4) 0.833(5) 0.24(3) Uiso ? ? O

loop_
_atom_type_symbol
_atom_type_description
_atom_type_scat_dispersion_real
_atom_type_scat_dispersion_imag
_atom_type_scat_source
W ? -1.421 6.872 International_Tables_Vol_IV
Gd ? -0.564 3.904 International_Tables_Vol_IV
K ? 0.179 0.250 International_Tables_Vol_IV
Na ? 0.030 0.025 International_Tables_Vol_IV
O ? 0.008 0.006 International_Tables_Vol_IV
H ? 0.000 0.000 International_Tables_Vol_IV

loop_
_geom_angle_atom_site_label_1
_geom_angle_atom_site_label_2
_geom_angle_atom_site_label_3
_geom_angle_site_symmetry_1
_geom_angle_site_symmetry_2
_geom_angle_site_symmetry_3
_geom_angle
_geom_angle_publ_flag
O1 W0 O4 . . . 106.4(10) no
O1 W0 O5 . . . 108.8(10) no
O1 W0 O2 . . . 104.2(11) no
O1 W0 O3 . . . 100.3(10) no
O1 W0 O14 . . . 176.6(10) no
O4 W0 O5 . . . 86.2(9) no
O4 W0 O2 . . . 149.2(10) no
O4 W0 O3 . . . 86.3(9) no
O4 W0 O14 . . . 73.4(9) no
O5 W0 O2 . . . 86.8(10) no
O5 W0 O3 . . . 151.0(10) no
O5 W0 O14 . . . 74.6(9) no
O2 W0 O3 . . . 85.4(9) no
O2 W0 O14 . . . 75.8(9) no
O3 W0 O14 . . . 76.3(9) no
O6 W1 O15 . . . 102.2(10) no
O6 W1 O2 . . . 101.4(10) no
O6 W1 O10 . . . 101.1(9) no
O6 W1 O13 . . . 100.6(10) no
O6 W1 O14 . . . 174.6(9) no
O15 W1 O2 . . . 156.4(10) no
O15 W1 O10 . . . 92.8(9) no
O15 W1 O13 . . . 94.4(10) no
O15 W1 O14 . . . 83.1(9) no
O2 W1 O10 . . . 82.0(9) no
O2 W1 O13 . . . 81.9(10) no
O2 W1 O14 . . . 73.3(9) no
O10 W1 O13 . . . 155.1(9) no
O10 W1 O14 . . . 77.5(8) no
O13 W1 O14 . . . 79.8(9) no
O7 W2 O16 . . . 104.9(10) no
O7 W2 O11 . . . 102.1(9) no
O7 W2 O10 . . . 99.9(10) no
O7 W2 O3 . . . 96.0(10) no
O7 W2 O14 . . . 171.6(9) no
O16 W2 O11 . . . 90.5(9) no
O16 W2 O10 . . . 94.4(9) no
O16 W2 O3 . . . 159.1(9) no
O16 W2 O14 . . . 83.5(9) no
O11 W2 O10 . . . 155.3(8) no
O11 W2 O3 . . . 84.0(9) no
O11 W2 O14 . . . 76.5(8) no
O10 W2 O3 . . . 82.8(8) no
O10 W2 O14 . . . 80.1(8) no
O3 W2 O14 . . . 75.6(8) no
O8 W3 O17 . . . 101.8(10) no
O8 W3 O11 . . . 103.6(10) no
O8 W3 O4 . . . 100.3(10) no
O8 W3 O12 . . . 99.4(9) no
O8 W3 O14 . . . 172.7(9) no
O17 W3 O11 . . . 91.5(9) no
O17 W3 O4 . . . 158.0(9) no
O17 W3 O12 . . . 92.5(9) no
O17 W3 O14 . . . 85.5(9) no
O11 W3 O4 . . . 83.3(9) no
O11 W3 O12 . . . 155.3(9) no
O11 W3 O14 . . . 76.7(8) no
O4 W3 O12 . . . 83.9(9) no
O4 W3 O14 . . . 72.5(8) no
O12 W3 O14 . . . 79.3(9) no
O9 W4 O18 . . . 101.2(11) no
O9 W4 O5 . . . 100.3(10) no
O9 W4 O12 . . . 101.1(10) no
O9 W4 O13 . . . 98.4(10) no
O9 W4 O14 . . . 172.6(9) no
O18 W4 O5 . . . 158.2(10) no
O18 W4 O12 . . . 90.4(10) no
O18 W4 O13 . . . 97.7(10) no
O18 W4 O14 . . . 86.1(9) no
O5 W4 O12 . . . 82.2(9) no
O5 W4 O13 . . . 82.4(10) no
O5 W4 O14 . . . 72.3(9) no
O12 W4 O13 . . . 157.0(10) no
O12 W4 O14 . . . 78.5(9) no
O13 W4 O14 . . . 80.6(9) no
O36 W5 O33 . . . 101.9(11) no
O36 W5 O35 . . . 106.3(10) no
O36 W5 O32 . . . 106.4(10) no
O36 W5 O34 . . . 101.8(10) no
O36 W5 O31 . . . 177.9(10) no
O33 W5 O35 . . . 151.7(9) no
O33 W5 O32 . . . 86.0(10) no
O33 W5 O34 . . . 87.1(10) no
O33 W5 O31 . . . 76.1(9) no
O35 W5 O32 . . . 88.7(9) no
O35 W5 O34 . . . 84.5(10) no
O35 W5 O31 . . . 75.7(9) no
O32 W5 O34 . . . 151.7(9) no
O32 W5 O31 . . . 74.1(9) no
O34 W5 O31 . . . 77.6(9) no
O19 W6 O23 . . . 102.3(10) no
O19 W6 O30 . . . 97.5(10) no
O19 W6 O32 . . . 159.6(9) no
O19 W6 O27 . . . 88.8(10) no
O19 W6 O31 . . . 85.2(9) no
O23 W6 O30 . . . 102.3(11) no
O23 W6 O32 . . . 97.1(10) no
O23 W6 O27 . . . 101.1(11) no
O23 W6 O31 . . . 172.3(9) no
O30 W6 O32 . . . 84.5(10) no
O30 W6 O27 . . . 153.8(9) no
O30 W6 O31 . . . 78.4(10) no
O32 W6 O27 . . . 81.2(10) no
O32 W6 O31 . . . 75.3(9) no
O27 W6 O31 . . . 76.9(9) no
O24 W7 O20 . . . 106.4(11) no
O24 W7 O28 . . . 96.9(11) no
O24 W7 O27 . . . 106.2(11) no
O24 W7 O33 . . . 93.2(11) no
O24 W7 O31 . . . 167.5(10) no
O20 W7 O28 . . . 91.9(9) no
O20 W7 O27 . . . 92.9(10) no
O20 W7 O33 . . . 160.3(9) no
O20 W7 O31 . . . 85.4(9) no
O28 W7 O27 . . . 154.0(9) no
O28 W7 O33 . . . 83.1(9) no
O28 W7 O31 . . . 78.4(9) no
O27 W7 O33 . . . 83.8(10) no
O27 W7 O31 . . . 76.5(9) no
O33 W7 O31 . . . 74.9(9) no
O25 W8 O21 . . . 105.6(10) no
O25 W8 O28 . . . 102.4(12) no
O25 W8 O29 . . . 100.7(12) no
O25 W8 O34 . . . 95.3(10) no
O25 W8 O31 . . . 171.0(10) no
O21 W8 O28 . . . 93.7(10) no
O21 W8 O29 . . . 91.1(10) no
O21 W8 O34 . . . 158.8(9) no
O21 W8 O31 . . . 83.4(8) no
O28 W8 O29 . . . 154.1(8) no
O28 W8 O34 . . . 85.3(10) no
O28 W8 O31 . . . 77.0(9) no
O29 W8 O34 . . . 81.2(10) no
O29 W8 O31 . . . 78.4(9) no
O34 W8 O31 . . . 75.7(8) no
O26 W9 O22 . . . 103.9(11) no
O26 W9 O35 . . . 97.4(11) no
O26 W9 O29 . . . 102.1(11) no
O26 W9 O30 . . . 103.6(11) no
O26 W9 O31 . . . 171.8(9) no
O22 W9 O35 . . . 158.7(10) no
O22 W9 O29 . . . 94.4(9) no
O22 W9 O30 . . . 90.7(10) no
O22 W9 O31 . . . 84.3(9) no
O35 W9 O29 . . . 82.4(9) no
O35 W9 O30 . . . 82.8(10) no
O35 W9 O31 . . . 74.4(9) no
O29 W9 O30 . . . 151.8(10) no
O29 W9 O31 . . . 77.8(9) no
O30 W9 O31 . . . 75.1(9) no
O16 Gd O21 . . . 141.9(7) no
O16 Gd O15 . . . 72.2(7) no
O16 Gd O22 . . . 76.1(7) no
O16 Gd O17 . . . 71.6(7) no
O16 Gd O20 . . . 141.6(7) no
O16 Gd O18 . . . 112.9(7) no
O16 Gd O19 . . . 78.8(7) no
O21 Gd O15 . . . 143.6(8) no
O21 Gd O22 . . . 74.1(7) no
O21 Gd O17 . . . 78.7(7) no
O21 Gd O20 . . . 74.3(7) no
O21 Gd O18 . . . 78.4(7) no
O21 Gd O19 . . . 115.1(7) no
O15 Gd O22 . . . 140.9(7) no
O15 Gd O17 . . . 113.3(7) no
O15 Gd O20 . . . 78.4(7) no
O15 Gd O18 . . . 73.8(7) no
O15 Gd O19 . . . 76.8(7) no
O22 Gd O17 . . . 76.7(7) no
O22 Gd O20 . . . 116.1(6) no
O22 Gd O18 . . . 141.3(7) no
O22 Gd O19 . . . 74.9(7) no
O17 Gd O20 . . . 144.7(7) no
O17 Gd O18 . . . 71.6(7) no
O17 Gd O19 . . . 143.0(7) no
O20 Gd O18 . . . 81.0(7) no
O20 Gd O19 . . . 70.8(7) no
O18 Gd O19 . . . 142.6(7) no
W3 W0 W4 . . . 59.01(5) no
W3 W0 W2 . . . 58.60(5) no
W3 W0 W1 . . . 87.87(5) no
W4 W0 W2 . . . 87.13(5) no
W4 W0 W1 . . . 58.40(5) no
W2 W0 W1 . . . 58.19(5) no
W2 W1 W4 . . . 89.59(5) no
W2 W1 W0 . . . 60.64(5) no
W2 W1 Gd . . . 64.53(5) no
W4 W1 W0 . . . 60.23(5) no
W4 W1 Gd . . . 64.86(5) no
W0 W1 Gd . . . 98.90(5) no
W1 W2 W3 . . . 90.59(5) no
W1 W2 W0 . . . 61.17(5) no
W1 W2 Gd . . . 65.63(5) no
W3 W2 W0 . . . 60.30(5) no
W3 W2 Gd . . . 65.42(5) no
W0 W2 Gd . . . 99.89(5) no
W2 W3 W4 . . . 89.42(5) no
W2 W3 W0 . . . 61.09(5) no
W2 W3 Gd . . . 64.66(4) no
W4 W3 W0 . . . 60.58(5) no
W4 W3 Gd . . . 64.91(5) no
W0 W3 Gd . . . 99.88(5) no
W1 W4 W3 . . . 90.39(5) no
W1 W4 W0 . . . 61.38(5) no
W1 W4 Gd . . . 65.40(5) no
W3 W4 W0 . . . 60.41(5) no
W3 W4 Gd . . . 65.11(4) no
W0 W4 Gd . . . 99.91(5) no
W6 W5 W9 . . . 58.87(4) no
W6 W5 W7 . . . 58.85(5) no
W6 W5 W8 . . . 87.70(5) no
W9 W5 W7 . . . 87.82(5) no
W9 W5 W8 . . . 58.75(4) no
W7 W5 W8 . . . 58.32(4) no
W7 W6 W9 . . . 89.88(5) no
W7 W6 W5 . . . 60.68(5) no
W7 W6 Gd . . . 64.76(5) no
W9 W6 W5 . . . 60.65(5) no
W9 W6 Gd . . . 64.48(4) no
W5 W6 Gd . . . 98.93(5) no
W8 W7 W6 . . . 90.28(5) no
W8 W7 W5 . . . 61.19(5) no
W8 W7 Gd . . . 64.43(4) no
W6 W7 W5 . . . 60.47(5) no
W6 W7 Gd . . . 64.63(4) no
W5 W7 Gd . . . 98.73(5) no
W7 W8 W9 . . . 89.94(5) no
W7 W8 W5 . . . 60.49(5) no
W7 W8 Gd . . . 65.05(5) no
W9 W8 W5 . . . 60.26(5) no
W9 W8 Gd . . . 64.59(4) no
W5 W8 Gd . . . 98.70(5) no
W6 W9 W8 . . . 89.89(6) no
W6 W9 W5 . . . 60.48(5) no
W6 W9 Gd . . . 64.80(5) no
W8 W9 W5 . . . 60.99(5) no
W8 W9 Gd . . . 64.43(4) no
W5 W9 Gd . . . 99.03(5) no
W8 Gd W9 . . . 50.98(4) no
W8 Gd W6 . . . 74.66(4) no
W8 Gd W7 . . . 50.52(4) no
W8 Gd W2 . . . 153.56(6) no
W8 Gd W4 . . . 114.15(5) no
W8 Gd W3 . . . 113.59(5) no
W8 Gd W1 . . . 154.18(6) no
W9 Gd W6 . . . 50.72(4) no
W9 Gd W7 . . . 74.42(5) no
W9 Gd W2 . . . 110.84(6) no
W9 Gd W4 . . . 153.24(6) no
W9 Gd W3 . . . 111.04(6) no
W9 Gd W1 . . . 152.39(6) no
W6 Gd W7 . . . 50.61(4) no
W6 Gd W2 . . . 110.15(5) no
W6 Gd W4 . . . 154.79(6) no
W6 Gd W3 . . . 150.72(6) no
W6 Gd W1 . . . 112.12(5) no
W7 Gd W2 . . . 151.96(6) no
W7 Gd W4 . . . 115.23(6) no
W7 Gd W3 . . . 155.97(6) no
W7 Gd W1 . . . 113.23(6) no
W2 Gd W4 . . . 73.06(4) no
W2 Gd W3 . . . 49.92(4) no
W2 Gd W1 . . . 49.85(4) no
W4 Gd W3 . . . 49.97(4) no
W4 Gd W1 . . . 49.74(4) no
W3 Gd W1 . . . 73.34(4) no
O15 K1 O7 . . 2_646 148.8(8) no
O15 K1 O41 . . 3_656 109.5(8) no
O15 K1 O49 . . . 122.5(8) no
O15 K1 O45 . . 3_656 89.2(7) no
O15 K1 O20 . . . 67.3(7) no
O15 K1 O19 . . . 65.2(6) no
O15 K1 O27 . . . 107.0(7) no
O7 K1 O41 2_646 . 3_656 90.3(8) no
O7 K1 O49 2_646 . . 88.3(8) no
O7 K1 O45 2_646 . 3_656 75.4(8) no
O7 K1 O20 2_646 . . 91.8(7) no
O7 K1 O19 2_646 . . 123.9(7) no
O7 K1 O27 2_646 . . 74.3(7) no
O41 K1 O49 3_656 . . 57.0(8) no
O41 K1 O45 3_656 . 3_656 69.1(7) no
O41 K1 O20 3_656 . . 176.2(7) no
O41 K1 O19 3_656 . . 123.1(7) no
O41 K1 O27 3_656 . . 130.3(7) no
O49 K1 O45 . . 3_656 123.5(8) no
O49 K1 O20 . . . 126.1(8) no
O49 K1 O19 . . . 78.1(7) no
O49 K1 O27 . . . 75.2(8) no
O45 K1 O20 3_656 . . 108.5(7) no
O45 K1 O19 3_656 . . 153.8(7) no
O45 K1 O27 3_656 . . 143.6(8) no
O20 K1 O19 . . . 57.8(6) no
O20 K1 O27 . . . 53.3(6) no
O19 K1 O27 . . . 49.6(6) no
O17 K2 O40 . . 2_655 86.3(7) no
O17 K2 O9 . . 2_655 147.7(8) no
O17 K2 O38 . . 4_554 108.6(7) no
O17 K2 O52 . . 4_554 121.2(8) no
O17 K2 O29 . . . 104.0(7) no
O17 K2 O22 . . . 62.1(6) no
O17 K2 O21 . . . 62.4(6) no
O40 K2 O9 2_655 . 2_655 70.0(7) no
O40 K2 O38 2_655 . 4_554 65.3(7) no
O40 K2 O52 2_655 . 4_554 124.7(8) no
O40 K2 O29 2_655 . . 147.3(8) no
O40 K2 O22 2_655 . . 110.3(7) no
O40 K2 O21 2_655 . . 148.6(7) no
O9 K2 O38 2_655 . 4_554 81.7(7) no
O9 K2 O52 2_655 . 4_554 90.8(8) no
O9 K2 O29 2_655 . . 86.7(7) no
O9 K2 O22 2_655 . . 105.1(7) no
O9 K2 O21 2_655 . . 137.2(7) no
O38 K2 O52 4_554 . 4_554 60.8(8) no
O38 K2 O29 4_554 . . 135.4(7) no
O38 K2 O22 4_554 . . 170.5(7) no
O38 K2 O21 4_554 . . 124.2(7) no
O52 K2 O29 4_554 . . 76.6(7) no
O52 K2 O22 4_554 . . 124.9(8) no
O52 K2 O21 4_554 . . 77.5(8) no
O29 K2 O22 . . . 52.9(6) no
O29 K2 O21 . . . 50.6(6) no
O22 K2 O21 . . . 54.9(6) no
O36 K3 O47 3_756 . . 133.4(9) no
O36 K3 O28 3_756 . . 129.6(7) no
O36 K3 O46 3_756 . . 80.4(8) no
O36 K3 O8 3_756 . 2_645 121.1(8) no
O36 K3 O4 3_756 . 2_645 87.8(7) no
O36 K3 O24 3_756 . . 84.9(7) no
O47 K3 O28 . . . 81.8(8) no
O47 K3 O46 . . . 71.1(9) no
O47 K3 O8 . . 2_645 96.2(8) no
O47 K3 O4 . . 2_645 90.6(8) no
O47 K3 O24 . . . 137.5(8) no
O28 K3 O46 . . . 80.7(8) no
O28 K3 O8 . . 2_645 77.6(7) no
O28 K3 O4 . . 2_645 133.5(7) no
O28 K3 O24 . . . 56.5(7) no
O46 K3 O8 . . 2_645 156.3(8) no
O46 K3 O4 . . 2_645 139.4(8) no
O46 K3 O24 . . . 105.8(8) no
O8 K3 O4 2_645 . 2_645 57.6(6) no
O8 K3 O24 2_645 . . 69.7(7) no
O4 K3 O24 2_645 . . 111.7(7) no
O45 Na1 O38 . . . 81.1(10) no
O45 Na1 O37 . . 4_454 90.6(9) no
O45 Na1 O39 . . 4_455 163.7(11) no
O45 Na1 O52 . . . 85.9(11) no
O45 Na1 O48 . . . 117.1(11) no
O38 Na1 O37 . . 4_454 164.9(10) no
O38 Na1 O39 . . 4_455 107.0(10) no
O38 Na1 O52 . . . 78.9(11) no
O38 Na1 O48 . . . 86.6(10) no
O37 Na1 O39 4_454 . 4_455 84.3(9) no
O37 Na1 O52 4_454 . . 113.3(11) no
O37 Na1 O48 4_454 . . 86.0(9) no
O39 Na1 O52 4_455 . . 81.9(10) no
O39 Na1 O48 4_455 . . 78.1(10) no
O52 Na1 O48 . . . 150.6(11) no
O48 Na2 O50 4 . 4 92.3(12) no
O48 Na2 O44 4 . . 91.8(10) no
O48 Na2 O56 4 . . 174.8(15) no
O48 Na2 O51 4 . 1_556 86.7(12) no
O48 Na2 O10 4 . . 89.0(10) no
O50 Na2 O44 4 . . 175.1(13) no
O50 Na2 O56 4 . . 92.9(13) no
O50 Na2 O51 4 . 1_556 85.8(11) no
O50 Na2 O10 4 . . 86.6(10) no
O44 Na2 O56 . . . 83.0(14) no
O44 Na2 O51 . . 1_556 97.2(12) no
O44 Na2 O10 . . . 90.7(10) no
O56 Na2 O51 . . 1_556 93.6(14) no
O56 Na2 O10 . . . 91.4(13) no
O51 Na2 O10 1_556 . . 171.1(13) no
O49 Na3 O37 1_554 . 1_554 87.0(11) no
O49 Na3 O41 1_554 . 3_655 72.5(10) no
O49 Na3 O40 1_554 . . 90.6(11) no
O49 Na3 O44 1_554 . 1_554 149.6(12) no
O49 Na3 O39 1_554 . . 114.9(11) no
O37 Na3 O41 1_554 . 3_655 105.7(10) no
O37 Na3 O40 1_554 . . 166.5(11) no
O37 Na3 O44 1_554 . 1_554 86.6(10) no
O37 Na3 O39 1_554 . . 86.0(9) no
O41 Na3 O40 3_655 . . 86.2(10) no
O41 Na3 O44 3_655 . 1_554 80.7(10) no
O41 Na3 O39 3_655 . . 166.8(11) no
O40 Na3 O44 . . 1_554 101.9(10) no
O40 Na3 O39 . . . 83.0(9) no
O44 Na3 O39 1_554 . . 94.2(10) no
O46 Na4 O47 . . . 85.2(12) no
O46 Na4 O42 . . 1_655 98.3(12) no
O46 Na4 O43 . . 3_656 85.7(11) no
O46 Na4 O43 . . 1_654 178.4(14) no
O46 Na4 O53 . . . 103.0(13) no
O47 Na4 O42 . . 1_655 159.3(14) no
O47 Na4 O43 . . 3_656 77.1(11) no
O47 Na4 O43 . . 1_654 95.5(10) no
O47 Na4 O53 . . . 80.8(13) no
O42 Na4 O43 1_655 . 3_656 82.8(10) no
O42 Na4 O43 1_655 . 1_654 81.6(10) no
O42 Na4 O53 1_655 . . 117.7(14) no
O43 Na4 O43 3_656 . 1_654 95.8(10) no
O43 Na4 O53 3_656 . . 155.6(13) no
O43 Na4 O53 1_654 . . 75.8(11) no
W0 O1 O53 . . 4_455 136.4(14) no
W0 O1 O43 . . 4_554 108.7(12) no
O53 O1 O43 4_455 . 4_554 67.4(11) no
W0 O2 W1 . . . 117.7(12) no
W0 O3 W2 . . . 112.6(11) no
W0 O3 O50 . . 4 130.4(12) no
W0 O3 O42 . . 4 129.9(11) no
W2 O3 O50 . . 4 100.5(10) no
W2 O3 O42 . . 4 101.7(10) no
O50 O3 O42 4 . 4 73.4(10) no
W0 O4 W3 . . . 120.5(11) no
W0 O4 K3 . . 2_655 142.5(10) no
W3 O4 K3 . . 2_655 96.8(8) no
W0 O5 W4 . . . 121.2(12) no
W1 O6 O45 . . 3_656 115.2(12) no
W2 O7 K1 . . 2_656 120.7(11) no
W2 O7 O48 . . 4 114.4(11) no
K1 O7 O48 2_656 . 4 108.9(9) no
W3 O8 O40 . . 2_655 116.5(12) no
W3 O8 K3 . . 2_655 104.7(10) no
O40 O8 K3 2_655 . 2_655 117.0(10) no
W4 O9 O44 . . 1_554 119.3(12) no
W4 O9 K2 . . 2_645 126.0(11) no
O44 O9 K2 1_554 . 2_645 96.7(9) no
W1 O10 W2 . . . 111.0(9) no
W1 O10 Na2 . . . 123.9(11) no
W1 O10 O37 . . . 99.8(9) no
W2 O10 Na2 . . . 121.4(11) no
W2 O10 O37 . . . 102.3(9) no
Na2 O10 O37 . . . 88.1(8) no
W3 O11 W2 . . . 113.9(10) no
W3 O11 O49 . . 2_656 125.4(11) no
W3 O11 O41 . . 4 108.6(10) no
W2 O11 O49 . . 2_656 119.7(11) no
W2 O11 O41 . . 4 97.2(9) no
O49 O11 O41 2_656 . 4 56.0(8) no
W4 O12 W3 . . . 111.5(11) no
W4 O12 O51 . . . 109.4(12) no
W4 O12 O39 . . . 102.9(10) no
W3 O12 O51 . . . 113.1(12) no
W3 O12 O39 . . . 99.4(10) no
O51 O12 O39 . . . 119.7(11) no
W4 O13 W1 . . . 110.2(12) no
W4 O13 O38 . . 3_656 93.7(10) no
W1 O13 O38 . . 3_656 104.1(10) no
W2 O14 W0 . . . 95.4(9) no
W2 O14 W3 . . . 92.0(9) no
W2 O14 W4 . . . 172.4(11) no
W2 O14 W1 . . . 90.0(8) no
W0 O14 W3 . . . 93.6(8) no
W0 O14 W4 . . . 91.9(8) no
W0 O14 W1 . . . 93.1(8) no
W3 O14 W4 . . . 89.7(8) no
W3 O14 W1 . . . 172.8(11) no
W4 O14 W1 . . . 87.5(8) no
W1 O15 Gd . . . 133.9(11) no
W1 O15 K1 . . . 121.5(11) no
W1 O15 O37 . . . 98.6(9) no
Gd O15 K1 . . . 104.6(8) no
Gd O15 O37 . . . 99.0(8) no
K1 O15 O37 . . . 69.3(7) no
W2 O16 Gd . . . 134.6(11) no
W2 O16 O45 . . 4 110.2(10) no
W2 O16 O41 . . 4 99.2(9) no
Gd O16 O45 . . 4 115.0(9) no
Gd O16 O41 . . 4 102.2(8) no
O45 O16 O41 4 . 4 66.6(8) no
W3 O17 Gd . . . 130.9(11) no
W3 O17 K2 . . . 123.4(10) no
W3 O17 O39 . . . 101.9(10) no
Gd O17 K2 . . . 105.7(8) no
Gd O17 O39 . . . 96.0(8) no
K2 O17 O39 . . . 69.0(7) no
W4 O18 Gd . . . 130.0(12) no
W4 O18 O40 . . . 111.6(11) no
W4 O18 O38 . . 3_656 99.0(10) no
W4 O18 O39 . . . 105.0(10) no
Gd O18 O40 . . . 118.4(10) no
Gd O18 O38 . . 3_656 98.5(9) no
Gd O18 O39 . . . 95.9(9) no
O40 O18 O38 . . 3_656 65.7(9) no
O40 O18 O39 . . . 68.3(9) no
O38 O18 O39 3_656 . . 133.2(10) no
W6 O19 Gd . . . 129.5(10) no
W6 O19 O37 . . . 124.9(11) no
W6 O19 K1 . . . 111.4(10) no
Gd O19 O37 . . . 105.1(8) no
Gd O19 K1 . . . 92.1(7) no
O37 O19 K1 . . . 68.5(7) no
W7 O20 Gd . . . 128.9(11) no
W7 O20 O38 . . 3_656 127.9(11) no
W7 O20 K1 . . . 106.0(9) no
Gd O20 O38 . . 3_656 102.6(9) no
Gd O20 K1 . . . 94.2(7) no
O38 O20 K1 3_656 . . 73.6(7) no
W8 O21 Gd . . . 131.9(10) no
W8 O21 O39 . . . 123.4(10) no
W8 O21 K2 . . . 103.5(9) no
Gd O21 O39 . . . 104.7(8) no
Gd O21 K2 . . . 94.8(7) no
O39 O21 K2 . . . 66.6(7) no
W9 O22 Gd . . . 130.4(11) no
W9 O22 O41 . . 4 121.5(12) no
W9 O22 K2 . . . 100.3(8) no
Gd O22 O41 . . 4 107.9(9) no
Gd O22 K2 . . . 95.7(7) no
O41 O22 K2 4 . . 73.6(7) no
W6 O23 O49 . . . 108.5(12) no
W7 O24 O48 . . 3_656 135.6(14) no
W7 O24 O50 . . 3_656 136.1(13) no
W7 O24 K3 . . . 97.2(10) no
O48 O24 O50 3_656 . 3_656 71.7(10) no
O48 O24 K3 3_656 . . 103.6(10) no
O50 O24 K3 3_656 . . 109.2(10) no
W8 O25 O52 . . 4_554 114.1(14) no
W8 O25 O53 . . . 129.6(15) no
W8 O25 O47 . . . 115.0(14) no
O52 O25 O53 4_554 . . 91.2(14) no
O52 O25 O47 4_554 . . 127.4(12) no
O53 O25 O47 . . . 71.5(12) no
W9 O26 O56 . . 2_656 152.7(15) no
W9 O26 O44 . . 2_656 138.2(13) no
O56 O26 O44 2_656 . 2_656 67.3(12) no
W6 O27 W7 . . . 114.0(12) no
W6 O27 O42 . . 3_656 118.3(11) no
W6 O27 K1 . . . 101.7(9) no
W7 O27 O42 . . 3_656 121.4(12) no
W7 O27 K1 . . . 95.0(9) no
O42 O27 K1 3_656 . . 98.6(9) no
W8 O28 W7 . . . 113.9(11) no
W8 O28 K3 . . . 134.8(11) no
W7 O28 K3 . . . 105.5(9) no
W8 O29 W9 . . . 114.2(12) no
W8 O29 K2 . . . 102.9(9) no
W9 O29 K2 . . . 97.5(9) no
W6 O30 W9 . . . 115.9(13) no
W7 O31 W6 . . . 91.6(9) no
W7 O31 W5 . . . 93.7(9) no
W7 O31 W8 . . . 89.8(9) no
W7 O31 W9 . . . 174.5(12) no
W7 O31 Gd . . . 88.3(7) no
W6 O31 W5 . . . 93.0(9) no
W6 O31 W8 . . . 174.1(12) no
W6 O31 W9 . . . 89.5(9) no
W6 O31 Gd . . . 87.8(7) no
W5 O31 W8 . . . 92.7(9) no
W5 O31 W9 . . . 91.5(9) no
W5 O31 Gd . . . 177.8(11) no
W8 O31 W9 . . . 88.6(8) no
W8 O31 Gd . . . 86.5(7) no
W9 O31 Gd . . . 86.4(7) no
W6 O32 W5 . . . 117.4(11) no
W6 O32 O43 . . 1_655 128.9(12) no
W5 O32 O43 . . 1_655 110.1(11) no
W5 O33 W7 . . . 115.3(12) no
W5 O33 O46 . . 3_756 111.4(12) no
W7 O33 O46 . . 3_756 127.2(12) no
W5 O34 W8 . . . 114.0(11) no
W5 O34 O54 . . 4_554 111.4(12) no
W5 O34 O46 . . . 103.3(11) no
W8 O34 O54 . . 4_554 118.4(12) no
W8 O34 O46 . . . 114.8(11) no
O54 O34 O46 4_554 . . 91.9(11) no
W9 O35 W5 . . . 118.3(12) no
W9 O35 O55 . . 4_554 121.5(15) no
W5 O35 O55 . . 4_554 117.1(15) no
W5 O36 K3 . . 3_756 136.8(12) no
W5 O36 O51 . . 4 132.7(14) no
K3 O36 O51 3_756 . 4 88.5(9) no
Na3 O37 Na1 1_556 . 4 98.0(10) no
Na3 O37 O19 1_556 . . 123.0(10) no
Na3 O37 O10 1_556 . . 118.0(10) no
Na3 O37 O49 1_556 . . 46.0(10) no
Na3 O37 O15 1_556 . . 119.0(10) no
Na1 O37 O19 4 . . 105.0(10) no
Na1 O37 O10 4 . . 105.0(10) no
Na1 O37 O49 4 . . 110.0(10) no
Na1 O37 O15 4 . . 142.0(10) no
O19 O37 O10 . . . 105.0(10) no
O19 O37 O49 . . . 77.0(10) no
O19 O37 O15 . . . 61.0(10) no
O10 O37 O49 . . . 143.0(10) no
O10 O37 O15 . . . 53.0(10) no
O49 O37 O15 . . . 101.0(10) no
Na1 O38 O20 . . 3_656 127.0(10) no
Na1 O38 K2 . . 4_455 89.0(10) no
Na1 O38 O18 . . 3_656 167.0(10) no
Na1 O38 O52 . . . 52.0(10) no
Na1 O38 O45 . . . 49.0(10) no
Na1 O38 O13 . . 3_656 113.0(10) no
Na1 O38 O40 . . 3_656 132.0(10) no
O20 O38 K2 3_656 . 4_455 130.0(10) no
O20 O38 O18 3_656 . 3_656 65.0(10) no
O20 O38 O52 3_656 . . 169.0(10) no
O20 O38 O45 3_656 . . 106.0(10) no
O20 O38 O13 3_656 . 3_656 105.0(10) no
O20 O38 O40 3_656 . 3_656 77.0(10) no
K2 O38 O18 4_455 . 3_656 86.0(10) no
K2 O38 O52 4_455 . . 60.0(10) no
K2 O38 O45 4_455 . . 124.0(10) no
K2 O38 O13 4_455 . 3_656 87.0(10) no
K2 O38 O40 4_455 . 3_656 54.0(10) no
O18 O38 O52 3_656 . . 115.0(10) no
O18 O38 O45 3_656 . . 126.0(10) no
O18 O38 O13 3_656 . 3_656 55.0(10) no
O18 O38 O40 3_656 . 3_656 52.0(10) no
O52 O38 O45 . . . 65.0(10) no
O52 O38 O13 . . 3_656 69.0(10) no
O52 O38 O40 . . 3_656 112.0(10) no
O45 O38 O13 . . 3_656 80.0(10) no
O45 O38 O40 . . 3_656 176.0(10) no
O13 O38 O40 3_656 . 3_656 96.0(10) no
Na1 O39 Na3 4_554 . . 91.0(10) no
Na1 O39 O21 4_554 . . 128.0(10) no
Na1 O39 O12 4_554 . . 115.0(10) no
Na1 O39 O18 4_554 . . 166.0(10) no
Na1 O39 O17 4_554 . . 119.0(10) no
Na1 O39 O48 4_554 . 4_554 53.0(10) no
Na1 O39 O52 4_554 . 4_554 49.0(10) no
Na3 O39 O21 . . . 112.0(10) no
Na3 O39 O12 . . . 103.0(10) no
Na3 O39 O18 . . . 92.0(10) no
Na3 O39 O17 . . . 147.0(10) no
Na3 O39 O48 . . 4_554 92.0(10) no
Na3 O39 O52 . . 4_554 106.0(10) no
O21 O39 O12 . . . 104.0(10) no
O21 O39 O18 . . . 62.0(10) no
O21 O39 O17 . . . 62.0(10) no
O21 O39 O48 . . 4_554 155.0(10) no
O21 O39 O52 . . 4_554 80.0(10) no
O12 O39 O18 . . . 51.0(10) no
O12 O39 O17 . . . 53.0(10) no
O12 O39 O48 . . 4_554 64.0(10) no
O12 O39 O52 . . 4_554 147.0(10) no
O18 O39 O17 . . . 55.0(10) no
O18 O39 O48 . . 4_554 114.0(10) no
O18 O39 O52 . . 4_554 141.0(10) no
O17 O39 O48 . . 4_554 95.0(10) no
O17 O39 O52 . . 4_554 105.0(10) no
O48 O39 O52 4_554 . 4_554 99.0(10) no
Na3 O40 O18 . . . 103.0(10) no
Na3 O40 O8 . . 2_645 122.0(10) no
Na3 O40 K2 . . 2_645 108.0(10) no
Na3 O40 O38 . . 3_656 158.0(10) no
O18 O40 O8 . . 2_645 132.0(10) no
O18 O40 K2 . . 2_645 97.0(10) no
O18 O40 O38 . . 3_656 62.0(10) no
O8 O40 K2 2_645 . 2_645 83.0(10) no
O8 O40 O38 2_645 . 3_656 77.0(10) no
K2 O40 O38 2_645 . 3_656 61.0(10) no
Na3 O41 O49 3_655 . 3_656 52.0(10) no
Na3 O41 O22 3_655 . 4_454 138.0(10) no
Na3 O41 K1 3_655 . 3_656 90.0(10) no
Na3 O41 O11 3_655 . 4_454 104.0(10) no
Na3 O41 O16 3_655 . 4_454 156.0(10) no
Na3 O41 O44 3_655 . 3_656 51.0(10) no
O49 O41 O22 3_656 . 4_454 159.0(10) no
O49 O41 K1 3_656 . 3_656 62.0(10) no
O49 O41 O11 3_656 . 4_454 59.0(10) no
O49 O41 O16 3_656 . 4_454 106.0(10) no
O49 O41 O44 3_656 . 3_656 102.0(10) no
O22 O41 K1 4_454 . 3_656 127.0(10) no
O22 O41 O11 4_454 . 4_454 101.0(10) no
O22 O41 O16 4_454 . 4_454 60.0(10) no
O22 O41 O44 4_454 . 3_656 94.0(10) no
K1 O41 O11 3_656 . 4_454 84.0(10) no
K1 O41 O16 3_656 . 4_454 84.0(10) no
K1 O41 O44 3_656 . 3_656 107.0(10) no
O11 O41 O16 4_454 . 4_454 52.0(10) no
O11 O41 O44 4_454 . 3_656 151.0(10) no
O16 O41 O44 4_454 . 3_656 153.0(10) no
Na4 O42 O27 1_455 . 3_656 120.0(10) no
Na4 O42 O3 1_455 . 4_454 101.0(10) no
Na4 O42 O47 1_455 . 3_655 101.0(10) no
O27 O42 O3 3_656 . 4_454 122.0(10) no
O27 O42 O47 3_656 . 3_655 105.0(10) no
O3 O42 O47 4_454 . 3_655 105.0(10) no
Na4 O43 Na4 3_656 . 1_456 84.0(10) no
Na4 O43 O32 3_656 . 1_455 111.0(10) no
Na4 O43 O47 3_656 . 3_656 48.0(10) no
Na4 O43 O1 3_656 . 4_455 165.0(10) no
Na4 O43 O32 1_456 . 1_455 126.0(10) no
Na4 O43 O47 1_456 . 3_656 89.0(10) no
Na4 O43 O1 1_456 . 4_455 92.0(10) no
O32 O43 O47 1_455 . 3_656 140.0(10) no
O32 O43 O1 1_455 . 4_455 83.0(10) no
O47 O43 O1 3_656 . 4_455 118.0(10) no
Na2 O44 Na3 . . 1_556 126.0(10) no
Na2 O44 O9 . . 1_556 117.0(10) no
Na2 O44 O26 . . 2_646 105.0(10) no
Na2 O44 O41 . . 3_656 146.0(10) no
Na2 O44 O56 . . . 49.0(10) no
Na3 O44 O9 1_556 . 1_556 94.0(10) no
Na3 O44 O26 1_556 . 2_646 124.0(10) no
Na3 O44 O41 1_556 . 3_656 48.0(10) no
Na3 O44 O56 1_556 . . 156.0(10) no
O9 O44 O26 1_556 . 2_646 82.0(10) no
O9 O44 O41 1_556 . 3_656 97.0(10) no
O9 O44 O56 1_556 . . 109.0(10) no
O26 O44 O41 2_646 . 3_656 77.0(10) no
O26 O44 O56 2_646 . . 56.0(10) no
O41 O44 O56 3_656 . . 120.0(10) no
Na1 O45 O16 . . 4_454 100.0(10) no
Na1 O45 K1 . . 3_656 106.0(10) no
Na1 O45 O6 . . 3_656 135.0(10) no
Na1 O45 O38 . . . 50.0(10) no
O16 O45 K1 4_454 . 3_656 85.0(10) no
O16 O45 O6 4_454 . 3_656 125.0(10) no
O16 O45 O38 4_454 . . 130.0(10) no
K1 O45 O6 3_656 . 3_656 75.0(10) no
K1 O45 O38 3_656 . . 71.0(10) no
O6 O45 O38 3_656 . . 91.0(10) no
Na4 O46 O33 . . 3_756 115.0(10) no
Na4 O46 K3 . . . 95.0(10) no
Na4 O46 O34 . . . 106.0(10) no
Na4 O46 O47 . . . 48.0(10) no
O33 O46 K3 3_756 . . 101.0(10) no
O33 O46 O34 3_756 . . 133.0(10) no
O33 O46 O47 3_756 . . 138.0(10) no
K3 O46 O34 . . . 97.0(10) no
K3 O46 O47 . . . 54.0(10) no
O34 O46 O47 . . . 88.0(10) no
Na4 O47 K3 . . . 96.0(10) no
Na4 O47 O42 . . 3_655 94.0(10) no
Na4 O47 O25 . . . 99.0(10) no
Na4 O47 O43 . . 3_656 55.0(10) no
Na4 O47 O46 . . . 47.0(10) no
K3 O47 O42 . . 3_655 116.0(10) no
K3 O47 O25 . . . 101.0(10) no
K3 O47 O43 . . 3_656 68.0(10) no
K3 O47 O46 . . . 55.0(10) no
O42 O47 O25 3_655 . . 139.0(10) no
O42 O47 O43 3_655 . 3_656 67.0(10) no
O42 O47 O46 3_655 . . 130.0(10) no
O25 O47 O43 . . 3_656 149.0(10) no
O25 O47 O46 . . . 85.0(10) no
O43 O47 O46 3_656 . . 65.0(10) no
Na2 O48 Na1 4_454 . . 129.0(10) no
Na2 O48 O24 4_454 . 3_656 99.0(10) no
Na2 O48 O7 4_454 . 4_454 88.0(10) no
Na2 O48 O39 4_454 . 4_455 111.0(10) no
Na1 O48 O24 . . 3_656 124.0(10) no
Na1 O48 O7 . . 4_454 83.0(10) no
Na1 O48 O39 . . 4_455 49.0(10) no
O24 O48 O7 3_656 . 4_454 68.0(10) no
O24 O48 O39 3_656 . 4_455 143.0(10) no
O7 O48 O39 4_454 . 4_455 131.0(10) no
Na3 O49 O41 1_556 . 3_656 56.0(10) no
Na3 O49 O11 1_556 . 2_646 112.0(10) no
Na3 O49 K1 1_556 . . 92.0(10) no
Na3 O49 O23 1_556 . . 114.0(10) no
Na3 O49 O37 1_556 . . 47.0(10) no
O41 O49 O11 3_656 . 2_646 65.0(10) no
O41 O49 K1 3_656 . . 61.0(10) no
O41 O49 O23 3_656 . . 152.0(10) no
O41 O49 O37 3_656 . . 78.0(10) no
O11 O49 K1 2_646 . . 86.0(10) no
O11 O49 O23 2_646 . . 134.0(10) no
O11 O49 O37 2_646 . . 142.0(10) no
K1 O49 O23 . . . 96.0(10) no
K1 O49 O37 . . . 67.0(10) no
O23 O49 O37 . . . 78.0(10) no
Na2 O50 O54 4_454 . 4_454 99.0(10) no
Na2 O50 O3 4_454 . 4_454 98.0(10) no
Na2 O50 O24 4_454 . 3_656 92.0(10) no
O54 O50 O3 4_454 . 4_454 111.0(10) no
O54 O50 O24 4_454 . 3_656 133.0(10) no
O3 O50 O24 4_454 . 3_656 113.0(10) no
Na2 O51 O36 1_554 . 4_454 125.0(10) no
Na2 O51 O12 1_554 . . 93.0(10) no
Na2 O51 O55 1_554 . 1_554 99(2) no
O36 O51 O12 4_454 . . 123.0(10) no
O36 O51 O55 4_454 . 1_554 85.0(10) no
O12 O51 O55 . . 1_554 133(2) no
Na1 O52 O25 . . 4_455 123.0(10) no
Na1 O52 K2 . . 4_455 87.0(10) no
Na1 O52 O38 . . . 49.0(10) no
Na1 O52 O39 . . 4_455 49.0(10) no
O25 O52 K2 4_455 . 4_455 94.0(10) no
O25 O52 O38 4_455 . . 150.0(10) no
O25 O52 O39 4_455 . 4_455 80.0(10) no
K2 O52 O38 4_455 . . 59.0(10) no
K2 O52 O39 4_455 . 4_455 64.0(10) no
O38 O52 O39 . . 4_455 76.0(10) no
Na4 O53 O25 . . . 92.0(10) no
Na4 O53 O54 . . 4_554 97.0(10) no
Na4 O53 O1 . . 4_554 97.0(10) no
O25 O53 O54 . . 4_554 84.0(10) no
O25 O53 O1 . . 4_554 168(2) no
O54 O53 O1 4_554 . 4_554 103.0(10) no
O57 O54 O34 . . 4_455 124(2) no
O57 O54 O50 . . 4 125(2) no
O57 O54 O53 . . 4_455 112(2) no
O57 O54 O55 . . . 49(2) no
O57 O54 O56 . . . 53(2) no
O34 O54 O50 4_455 . 4 104.0(10) no
O34 O54 O53 4_455 . 4_455 87.0(10) no
O34 O54 O55 4_455 . . 98(2) no
O34 O54 O56 4_455 . . 154(2) no
O50 O54 O53 4 . 4_455 92.0(10) no
O50 O54 O55 4 . . 106(2) no
O50 O54 O56 4 . . 72.0(10) no
O53 O54 O55 4_455 . . 160(2) no
O53 O54 O56 4_455 . . 118(2) no
O55 O54 O56 . . . 60.0(10) no
O57 O55 O57 . . 3_657 106(3) no
O57 O55 O35 . . 4_455 105(2) no
O57 O55 O51 . . 1_556 121(3) no
O57 O55 O54 . . . 56(2) no
O57 O55 O56 . . . 55(2) no
O57 O55 O55 . . 3_657 60(2) no
O57 O55 O35 3_657 . 4_455 115(2) no
O57 O55 O51 3_657 . 1_556 114(2) no
O57 O55 O54 3_657 . . 162(3) no
O57 O55 O56 3_657 . . 107(2) no
O57 O55 O55 3_657 . 3_657 46(2) no
O35 O55 O51 4_455 . 1_556 95(2) no
O35 O55 O54 4_455 . . 75.0(10) no
O35 O55 O56 4_455 . . 137(2) no
O35 O55 O55 4_455 . 3_657 125(3) no
O51 O55 O54 1_556 . . 79(2) no
O51 O55 O56 1_556 . . 73(2) no
O51 O55 O55 1_556 . 3_657 139(3) no
O54 O55 O56 . . . 63.0(10) no
O54 O55 O55 . . 3_657 115(3) no
O56 O55 O55 . . 3_657 80(2) no
Na2 O56 O57 . . . 132(2) no
Na2 O56 O26 . . 2_646 105(2) no
Na2 O56 O55 . . . 94(2) no
Na2 O56 O54 . . . 85.0(10) no
Na2 O56 O44 . . . 48.0(10) no
O57 O56 O26 . . 2_646 107(2) no
O57 O56 O55 . . . 48(2) no
O57 O56 O54 . . . 52(2) no
O57 O56 O44 . . . 147(2) no
O26 O56 O55 2_646 . . 96(2) no
O26 O56 O54 2_646 . . 153(2) no
O26 O56 O44 2_646 . . 57.0(10) no
O55 O56 O54 . . . 57.0(10) no
O55 O56 O44 . . . 102(2) no
O54 O56 O44 . . . 129(2) no
O55 O57 O54 . . . 75(2) no
O55 O57 O56 . . . 77(2) no
O55 O57 O55 . . 3_657 74(3) no
O54 O57 O56 . . . 76(2) no
O54 O57 O55 . . 3_657 149(3) no
O56 O57 O55 . . 3_657 96(2) no

loop_
_geom_bond_atom_site_label_1
_geom_bond_atom_site_label_2
_geom_bond_site_symmetry_1
_geom_bond_site_symmetry_2
_geom_bond_distance
_geom_bond_publ_flag
W0 O1 . . 1.75(2) yes
W0 O4 . . 1.89(2) yes
W0 O5 . . 1.89(2) yes
W0 O2 . . 1.95(2) yes
W0 O3 . . 1.97(2) yes
W0 O14 . . 2.26(2) yes
W1 O6 . . 1.74(2) yes
W1 O15 . . 1.80(2) yes
W1 O2 . . 1.97(2) yes
W1 O10 . . 1.97(2) yes
W1 O13 . . 2.00(2) yes
W1 O14 . . 2.35(2) yes
W2 O7 . . 1.77(2) yes
W2 O16 . . 1.78(2) yes
W2 O11 . . 1.97(2) yes
W2 O10 . . 1.98(2) yes
W2 O3 . . 2.03(2) yes
W2 O14 . . 2.24(2) yes
W3 O8 . . 1.77(2) yes
W3 O17 . . 1.78(2) yes
W3 O11 . . 1.91(2) yes
W3 O4 . . 1.92(2) yes
W3 O12 . . 2.00(2) yes
W3 O14 . . 2.28(2) yes
W4 O9 . . 1.77(2) yes
W4 O18 . . 1.78(2) yes
W4 O5 . . 1.91(2) yes
W4 O12 . . 1.95(2) yes
W4 O13 . . 1.97(2) yes
W4 O14 . . 2.35(2) yes
W5 O36 . . 1.76(2) yes
W5 O33 . . 1.93(2) yes
W5 O35 . . 1.95(2) yes
W5 O32 . . 1.98(2) yes
W5 O34 . . 1.98(2) yes
W5 O31 . . 2.30(2) yes
W6 O19 . . 1.73(2) yes
W6 O23 . . 1.80(2) yes
W6 O30 . . 1.89(3) yes
W6 O32 . . 1.92(2) yes
W6 O27 . . 1.93(2) yes
W6 O31 . . 2.29(2) yes
W7 O24 . . 1.76(2) yes
W7 O20 . . 1.77(2) yes
W7 O28 . . 1.95(2) yes
W7 O27 . . 1.97(2) yes
W7 O33 . . 2.02(2) yes
W7 O31 . . 2.27(3) yes
W8 O25 . . 1.77(3) yes
W8 O21 . . 1.78(2) yes
W8 O28 . . 1.94(2) yes
W8 O29 . . 1.95(3) yes
W8 O34 . . 2.02(2) yes
W8 O31 . . 2.35(2) yes
W9 O26 . . 1.71(2) yes
W9 O22 . . 1.78(2) yes
W9 O35 . . 1.94(2) yes
W9 O29 . . 1.96(2) yes
W9 O30 . . 1.98(2) yes
W9 O31 . . 2.36(3) yes
Gd O16 . . 2.37(2) yes
Gd O21 . . 2.39(2) yes
Gd O15 . . 2.41(2) yes
Gd O22 . . 2.42(2) yes
Gd O17 . . 2.45(2) yes
Gd O20 . . 2.47(2) yes
Gd O18 . . 2.47(2) yes
Gd O19 . . 2.49(2) yes
W0 W3 . . 3.309(2) no
W0 W4 . . 3.315(2) no
W0 W2 . . 3.335(2) no
W0 W1 . . 3.353(2) no
W1 W2 . . 3.252(2) no
W1 W4 . . 3.253(2) no
W1 W0 . . 3.353(2) no
W1 Gd . . 3.875(2) no
W2 W1 . . 3.252(2) no
W2 W3 . . 3.252(2) no
W2 W0 . . 3.335(2) no
W2 Gd . . 3.841(2) no
W3 W2 . . 3.252(2) no
W3 W4 . . 3.263(2) no
W3 W0 . . 3.309(2) no
W3 Gd . . 3.865(2) no
W4 W1 . . 3.253(2) no
W4 W3 . . 3.263(2) no
W4 W0 . . 3.315(2) no
W4 Gd . . 3.859(2) no
W5 W6 . . 3.328(2) no
W5 W9 . . 3.334(2) no
W5 W7 . . 3.335(2) no
W5 W8 . . 3.358(2) no
W6 W7 . . 3.274(2) no
W6 W9 . . 3.274(2) no
W6 W5 . . 3.328(2) no
W6 Gd . . 3.827(2) no
W7 W8 . . 3.261(2) no
W7 W6 . . 3.274(2) no
W7 W5 . . 3.335(2) no
W7 Gd . . 3.831(2) no
W8 W7 . . 3.261(2) no
W8 W9 . . 3.283(2) no
W8 W5 . . 3.358(2) no
W8 Gd . . 3.812(2) no
W9 W6 . . 3.274(2) no
W9 W8 . . 3.283(2) no
W9 W5 . . 3.334(2) no
W9 Gd . . 3.817(2) no
Gd W8 . . 3.812(2) no
Gd W9 . . 3.817(2) no
Gd W6 . . 3.827(2) no
Gd W7 . . 3.831(2) no
Gd W2 . . 3.841(2) no
Gd W4 . . 3.859(2) no
Gd W3 . . 3.865(2) no
Gd W1 . . 3.875(2) no

loop_
_geom_contact_atom_site_label_1
_geom_contact_atom_site_label_2
_geom_contact_distance
_geom_contact_site_symmetry_1
_geom_contact_site_symmetry_2
_geom_contact_publ_flag
K1 O15 2.61(2) . . yes
K1 O7 2.61(2) . 2_646 yes
K1 O41 2.83(3) . 3_656 yes
K1 O49 2.87(3) . . yes
K1 O45 2.93(3) . 3_656 yes
K1 O20 2.93(2) . . yes
K1 O19 3.00(2) . . yes
K1 O27 3.10(3) . . yes
K2 O17 2.72(2) . . yes
K2 O40 2.78(3) . 2_655 yes
K2 O9 2.82(3) . 2_655 yes
K2 O38 3.01(3) . 4_554 yes
K2 O52 3.02(3) . 4_554 yes
K2 O29 3.06(2) . . yes
K2 O22 3.11(2) . . yes
K2 O21 3.17(2) . . yes
K3 O36 2.67(2) . 3_756 yes
K3 O47 2.72(3) . . yes
K3 O28 2.73(2) . . yes
K3 O46 2.77(3) . . yes
K3 O8 2.89(3) . 2_645 yes
K3 O4 2.99(2) . 2_645 yes
K3 O24 3.10(3) . . yes
Na1 O45 2.35(3) . . yes
Na1 O38 2.36(3) . . yes
Na1 O37 2.40(3) . 4_454 yes
Na1 O39 2.43(3) . 4_455 yes
Na1 O52 2.45(3) . . yes
Na1 O48 2.54(3) . . yes
Na2 O48 2.37(3) . 4 yes
Na2 O50 2.38(3) . 4 yes
Na2 O44 2.39(3) . . yes
Na2 O56 2.44(5) . . yes
Na2 O51 2.45(3) . 1_556 yes
Na2 O10 2.60(3) . . yes
Na3 O49 2.24(3) . 1_554 yes
Na3 O37 2.25(3) . 1_554 yes
Na3 O41 2.36(3) . 3_655 yes
Na3 O40 2.45(3) . . yes
Na3 O44 2.45(3) . 1_554 yes
Na3 O39 2.49(3) . . yes
Na4 O46 2.34(3) . . yes
Na4 O47 2.38(3) . . yes
Na4 O42 2.39(3) . 1_655 yes
Na4 O43 2.62(3) . 3_656 yes
Na4 O43 2.71(3) . 1_654 yes
Na4 O53 2.80(5) . . yes
O37 Na3 2.25(3) . 1_556 yes
O37 Na1 2.40(3) . 4 yes
O37 O19 2.84(3) . . yes
O37 O10 2.97(3) . . yes
O37 O49 3.10(4) . . yes
O37 O15 3.13(3) . . yes
O38 Na1 2.36(3) . . yes
O38 O20 2.90(3) . 3_656 yes
O38 K2 3.01(3) . 4_455 yes
O38 O18 3.05(3) . 3_656 yes
O38 O52 3.05(4) . . yes
O38 O45 3.06(4) . . yes
O38 O13 3.08(3) . 3_656 yes
O38 O40 3.13(3) . 3_656 yes
O39 Na1 2.43(3) . 4_554 yes
O39 Na3 2.49(3) . . yes
O39 O21 2.85(3) . . yes
O39 O12 3.03(3) . . yes
O39 O18 3.10(3) . . yes
O39 O17 3.11(3) . . yes
O39 O48 3.13(4) . 4_554 yes
O39 O52 3.20(4) . 4_554 yes
O40 Na3 2.45(3) . . yes
O40 O18 2.70(3) . . yes
O40 O8 2.78(3) . 2_645 yes
O40 K2 2.78(3) . 2_645 yes
O40 O38 3.13(3) . 3_656 yes
O41 Na3 2.36(3) . 3_655 yes
O41 O49 2.72(4) . 3_656 yes
O41 O22 2.82(3) . 4_454 yes
O41 K1 2.83(3) . 3_656 yes
O41 O11 2.98(3) . 4_454 yes
O41 O16 3.05(3) . 4_454 yes
O41 O44 3.12(4) . 3_656 yes
O42 Na4 2.39(3) . 1_455 yes
O42 O27 2.75(3) . 3_656 yes
O42 O3 2.91(3) . 4_454 yes
O42 O47 2.91(4) . 3_655 yes
O43 Na4 2.62(3) . 3_656 yes
O43 Na4 2.71(3) . 1_456 yes
O43 O32 2.75(3) . 1_455 yes
O43 O47 3.12(4) . 3_656 yes
O43 O1 3.19(4) . 4_455 yes
O44 Na2 2.39(3) . . yes
O44 Na3 2.45(3) . 1_556 yes
O44 O9 2.78(4) . 1_556 yes
O44 O26 2.91(4) . 2_646 yes
O44 O41 3.12(4) . 3_656 yes
O44 O56 3.20(5) . . yes
O45 Na1 2.35(3) . . yes
O45 O16 2.90(3) . 4_454 yes
O45 K1 2.93(3) . 3_656 yes
O45 O6 2.96(4) . 3_656 yes
O45 O38 3.06(4) . . yes
O46 Na4 2.34(3) . . yes
O46 O33 2.75(4) . 3_756 yes
O46 K3 2.77(3) . . yes
O46 O34 2.91(4) . . yes
O46 O47 3.19(4) . . yes
O47 Na4 2.38(3) . . yes
O47 K3 2.72(3) . . yes
O47 O42 2.91(4) . 3_655 yes
O47 O25 2.93(4) . . yes
O47 O43 3.12(4) . 3_656 yes
O47 O46 3.19(4) . . yes
O48 Na2 2.37(3) . 4_454 yes
O48 Na1 2.54(3) . . yes
O48 O24 2.80(4) . 3_656 yes
O48 O7 3.01(4) . 4_454 yes
O48 O39 3.13(4) . 4_455 yes
O49 Na3 2.24(3) . 1_556 yes
O49 O41 2.72(4) . 3_656 yes
O49 O11 2.82(4) . 2_646 yes
O49 K1 2.87(3) . . yes
O49 O23 2.92(4) . . yes
O49 O37 3.10(4) . . yes
O50 Na2 2.38(3) . 4_454 yes
O50 O54 2.68(4) . 4_454 yes
O50 O3 2.85(4) . 4_454 yes
O50 O24 3.03(4) . 3_656 yes
O51 Na2 2.45(3) . 1_554 yes
O51 O36 2.83(4) . 4_454 yes
O51 O12 2.89(4) . . yes
O51 O55 2.91(6) . 1_554 yes
O52 Na1 2.45(3) . . yes
O52 O25 2.79(4) . 4_455 yes
O52 K2 3.02(3) . 4_455 yes
O52 O38 3.05(4) . . yes
O52 O39 3.20(4) . 4_455 yes
O53 Na4 2.80(5) . . yes
O53 O25 2.83(5) . . yes
O53 O54 2.88(5) . 4_554 yes
O53 O1 2.90(5) . 4_554 yes
O54 O57 2.58(7) . . yes
O54 O34 2.64(4) . 4_455 yes
O54 O50 2.68(4) . 4 yes
O54 O53 2.88(5) . 4_455 yes
O54 O55 3.01(6) . . yes
O54 O56 3.18(6) . . yes
O55 O57 2.37(8) . . yes
O55 O57 2.83(8) . 3_657 yes
O55 O35 2.84(6) . 4_455 yes
O55 O51 2.91(6) . 1_556 yes
O55 O54 3.01(6) . . yes
O55 O56 3.10(7) . . yes
O55 O55 3.16(11) . 3_657 yes
O56 Na2 2.44(5) . . yes
O56 O57 2.62(7) . . yes
O56 O26 2.86(5) . 2_646 yes
O56 O55 3.10(7) . . yes
O56 O54 3.18(6) . . yes
O56 O44 3.20(5) . . yes
O57 O55 2.37(8) . . yes
O57 O54 2.58(7) . . yes
O57 O56 2.62(7) . . yes
O57 O55 2.83(8) . 3_657 yes
